data_7244656
loop_
_publ_author_name
'Bazyakina, Natalia L.'
'Moskalev, Mikhail V.'
'Cherkasov, Anton V.'
'Makarov, Valentin M.'
'Fedushkin, Igor L.'

_publ_section_title
;
 Coordination polymers derived from alkali metal complexes of redox-active
 ligands
;
_journal_issue 12
_journal_name_full CrystEngComm
_journal_page_first 2297
_journal_page_last 2304
_journal_paper_doi 10.1039/D1CE01698A
_journal_volume 24
_journal_year 2022
_chemical_formula_moiety 'C56 H56 N6 Na'
_chemical_formula_sum 'C56 H56 N6 Na'
_chemical_formula_weight 836.05
_space_group_crystal_system monoclinic
_space_group_IT_number 14
_space_group_name_Hall '-P 2ybc'
_space_group_name_H-M_alt 'P 1 21/c 1'
_atom_sites_solution_hydrogens geom
_atom_sites_solution_primary dual
_atom_sites_solution_secondary difmap
_audit_creation_method SHELXL-2018/3
_audit_update_record
;
2021-10-14 deposited with the CCDC.	2022-02-17 downloaded from the CCDC.
;
_cell_angle_alpha 90
_cell_angle_beta 103.238(2)
_cell_angle_gamma 90
_cell_formula_units_Z 4
_cell_length_a 18.7293(11)
_cell_length_b 12.8174(8)
_cell_length_c 19.6609(12)
_cell_measurement_reflns_used 9932
_cell_measurement_temperature 100(2)
_cell_measurement_theta_max 26.78
_cell_measurement_theta_min 2.23
_cell_volume 4594.4(5)
_computing_cell_refinement 'Saint 8.38a'
_computing_data_collection APEX3
_computing_data_reduction 'Saint 8.38a'
_computing_structure_refinement 'SHELXL 2018/3'
_computing_structure_solution 'SHELXT 2018/2'
_diffrn_ambient_temperature 100(2)
_diffrn_measured_fraction_theta_full 0.999
_diffrn_measured_fraction_theta_max 0.994
_diffrn_measurement_device_type 'Bruker D8 Quest (CMOS)'
_diffrn_measurement_method '\w scans'
_diffrn_radiation_type MoK\a
_diffrn_radiation_wavelength 0.71073
_diffrn_reflns_av_R_equivalents 0.0913
_diffrn_reflns_av_unetI/netI 0.0540
_diffrn_reflns_Laue_measured_fraction_full 0.999
_diffrn_reflns_Laue_measured_fraction_max 0.994
_diffrn_reflns_limit_h_max 23
_diffrn_reflns_limit_h_min -23
_diffrn_reflns_limit_k_max 15
_diffrn_reflns_limit_k_min -15
_diffrn_reflns_limit_l_max 24
_diffrn_reflns_limit_l_min -24
_diffrn_reflns_number 57742
_diffrn_reflns_point_group_measured_fraction_full 0.999
_diffrn_reflns_point_group_measured_fraction_max 0.994
_diffrn_reflns_theta_full 25.242
_diffrn_reflns_theta_max 26.110
_diffrn_reflns_theta_min 2.234
_diffrn_source 'microfocus tube'
_exptl_absorpt_coefficient_mu 0.079
_exptl_absorpt_correction_T_max 0.958
_exptl_absorpt_correction_T_min 0.581
_exptl_absorpt_correction_type multi-scan
_exptl_absorpt_process_details SADABS
_exptl_crystal_colour brown
_exptl_crystal_density_diffrn 1.209
_exptl_crystal_description prism
_exptl_crystal_F_000 1780
_exptl_crystal_size_max 0.340
_exptl_crystal_size_mid 0.190
_exptl_crystal_size_min 0.150
_refine_diff_density_max 0.232
_refine_diff_density_min -0.285
_refine_diff_density_rms 0.051
_refine_ls_extinction_method none
_refine_ls_goodness_of_fit_ref 1.044
_refine_ls_hydrogen_treatment constr
_refine_ls_matrix_type full
_refine_ls_number_parameters 576
_refine_ls_number_reflns 9086
_refine_ls_number_restraints 0
_refine_ls_restrained_S_all 1.044
_refine_ls_R_factor_all 0.0707
_refine_ls_R_factor_gt 0.0482
_refine_ls_shift/su_max 0.001
_refine_ls_shift/su_mean 0.000
_refine_ls_structure_factor_coef Fsqd
_refine_ls_weighting_details 'w=1/[\s^2^(Fo^2^)+(0.0352P)^2^+2.5306P] where P=(Fo^2^+2Fc^2^)/3'
_refine_ls_weighting_scheme calc
_refine_ls_wR_factor_gt 0.1012
_refine_ls_wR_factor_ref 0.1112
_reflns_Friedel_coverage 0.000
_reflns_number_gt 6986
_reflns_number_total 9086
_reflns_threshold_expression 'I > 2\s(I)'
_cod_data_source_file d1ce01698a2.cif
_cod_data_source_block nabianbipy
_cod_original_sg_symbol_H-M 'P 21/c'
_cod_database_code 7244656
_shelx_shelxl_version_number 2018/3
_shelx_space_group_comment
;
The symmetry employed for this shelxl refinement is uniquely defined
by the following loop, which should always be used as a source of
symmetry information in preference to the above space-group names.
They are only intended as comments.
;
_shelx_estimated_absorpt_t_min 0.973
_shelx_estimated_absorpt_t_max 0.988

loop_
_space_group_symop_operation_xyz
'x, y, z'
'-x, y+1/2, -z+1/2'
'-x, -y, -z'
'x, -y-1/2, z-1/2'

loop_
_atom_site_label
_atom_site_type_symbol
_atom_site_fract_x
_atom_site_fract_y
_atom_site_fract_z
_atom_site_U_iso_or_equiv
_atom_site_adp_type
_atom_site_occupancy
_atom_site_site_symmetry_order
_atom_site_calc_flag
_atom_site_refinement_flags_posn
_atom_site_refinement_flags_adp
_atom_site_refinement_flags_occupancy
_atom_site_disorder_assembly
_atom_site_disorder_group
Na1 Na 0.70469(3) 0.54228(5) 0.30771(3) 0.01610(15) Uani 1 1 d . . . . .
N1 N 0.66622(7) 0.36614(11) 0.27906(7) 0.0143(3) Uani 1 1 d . . . . .
N2 N 0.76450(7) 0.47901(11) 0.21539(7) 0.0152(3) Uani 1 1 d . . . . .
N3 N 0.81366(8) 0.54369(12) 0.41147(7) 0.0223(3) Uani 1 1 d . . . . .
N4 N 0.61584(8) 0.56008(11) 0.38412(7) 0.0205(3) Uani 1 1 d . . . . .
N5 N 0.72831(8) 0.73168(11) 0.30553(7) 0.0198(3) Uani 1 1 d . . . . .
N6 N 0.93933(8) 1.18041(12) 0.43236(8) 0.0252(4) Uani 1 1 d . . . . .
C1 C 0.70489(8) 0.31940(13) 0.23891(8) 0.0138(3) Uani 1 1 d . . . . .
C2 C 0.75572(8) 0.37692(13) 0.20688(8) 0.0141(3) Uani 1 1 d . . . . .
C3 C 0.78624(9) 0.30155(13) 0.16361(8) 0.0165(4) Uani 1 1 d . . . . .
C4 C 0.83241(10) 0.30736(14) 0.11827(9) 0.0210(4) Uani 1 1 d . . . . .
H4A H 0.851611 0.372648 0.108112 0.025 Uiso 1 1 calc R U . . .
C5 C 0.85088(10) 0.21418(15) 0.08692(9) 0.0244(4) Uani 1 1 d . . . . .
H5A H 0.883385 0.218543 0.056355 0.029 Uiso 1 1 calc R U . . .
C6 C 0.82373(10) 0.11847(15) 0.09897(9) 0.0239(4) Uani 1 1 d . . . . .
H6B H 0.838332 0.057917 0.077804 0.029 Uiso 1 1 calc R U . . .
C7 C 0.77362(9) 0.10983(13) 0.14325(8) 0.0183(4) Uani 1 1 d . . . . .
C8 C 0.73878(10) 0.01773(14) 0.15978(9) 0.0211(4) Uani 1 1 d . . . . .
H8A H 0.749247 -0.047606 0.141417 0.025 Uiso 1 1 calc R U . . .
C9 C 0.69008(10) 0.02312(14) 0.20221(9) 0.0207(4) Uani 1 1 d . . . . .
H9A H 0.667714 -0.039433 0.212872 0.025 Uiso 1 1 calc R U . . .
C10 C 0.67171(9) 0.11866(13) 0.23089(8) 0.0174(4) Uani 1 1 d . . . . .
H10A H 0.636720 0.120004 0.259054 0.021 Uiso 1 1 calc R U . . .
C11 C 0.70555(9) 0.20930(13) 0.21711(8) 0.0145(3) Uani 1 1 d . . . . .
C12 C 0.75625(9) 0.20248(13) 0.17346(8) 0.0153(3) Uani 1 1 d . . . . .
C13 C 0.60173(9) 0.31653(12) 0.28887(8) 0.0142(3) Uani 1 1 d . . . . .
C14 C 0.59870(9) 0.27688(13) 0.35512(8) 0.0157(4) Uani 1 1 d . . . . .
C15 C 0.53334(10) 0.23323(14) 0.36389(9) 0.0216(4) Uani 1 1 d . . . . .
H15A H 0.530902 0.205702 0.408166 0.026 Uiso 1 1 calc R U . . .
C16 C 0.47189(10) 0.22922(16) 0.30932(10) 0.0274(4) Uani 1 1 d . . . . .
H16A H 0.427970 0.197920 0.315846 0.033 Uiso 1 1 calc R U . . .
C17 C 0.47482(10) 0.27096(15) 0.24540(9) 0.0252(4) Uani 1 1 d . . . . .
H17A H 0.432233 0.268763 0.208298 0.030 Uiso 1 1 calc R U . . .
C18 C 0.53842(9) 0.31616(14) 0.23380(9) 0.0183(4) Uani 1 1 d . . . . .
C19 C 0.66623(9) 0.28130(13) 0.41539(8) 0.0172(4) Uani 1 1 d . . . . .
H19A H 0.690297 0.350415 0.412986 0.021 Uiso 1 1 calc R U . . .
C20 C 0.72193(10) 0.19681(15) 0.40869(9) 0.0241(4) Uani 1 1 d . . . . .
H20A H 0.765046 0.202827 0.447606 0.036 Uiso 1 1 calc R U . . .
H20B H 0.736830 0.205629 0.364395 0.036 Uiso 1 1 calc R U . . .
H20C H 0.699596 0.127872 0.409787 0.036 Uiso 1 1 calc R U . . .
C21 C 0.64801(10) 0.27359(15) 0.48707(9) 0.0233(4) Uani 1 1 d . . . . .
H21A H 0.610645 0.325599 0.490500 0.035 Uiso 1 1 calc R U . . .
H21B H 0.692396 0.286593 0.523565 0.035 Uiso 1 1 calc R U . . .
H21C H 0.629312 0.203618 0.493150 0.035 Uiso 1 1 calc R U . . .
C22 C 0.53677(10) 0.36760(15) 0.16357(9) 0.0231(4) Uani 1 1 d . . . . .
H22A H 0.585029 0.402932 0.166741 0.028 Uiso 1 1 calc R U . . .
C23 C 0.52613(11) 0.28808(16) 0.10444(9) 0.0304(5) Uani 1 1 d . . . . .
H23A H 0.566081 0.236969 0.114452 0.046 Uiso 1 1 calc R U . . .
H23B H 0.526339 0.323915 0.060456 0.046 Uiso 1 1 calc R U . . .
H23C H 0.479124 0.252240 0.100407 0.046 Uiso 1 1 calc R U . . .
C24 C 0.47634(12) 0.45083(16) 0.14622(10) 0.0367(5) Uani 1 1 d . . . . .
H24A H 0.483048 0.501693 0.184378 0.055 Uiso 1 1 calc R U . . .
H24B H 0.428253 0.417429 0.140393 0.055 Uiso 1 1 calc R U . . .
H24C H 0.479165 0.486487 0.102820 0.055 Uiso 1 1 calc R U . . .
C25 C 0.80650(9) 0.53603(13) 0.17651(8) 0.0153(3) Uani 1 1 d . . . . .
C26 C 0.76782(9) 0.59901(13) 0.12088(8) 0.0166(4) Uani 1 1 d . . . . .
C27 C 0.80752(10) 0.66181(14) 0.08498(9) 0.0227(4) Uani 1 1 d . . . . .
H27A H 0.781977 0.704475 0.047788 0.027 Uiso 1 1 calc R U . . .
C28 C 0.88341(10) 0.66334(15) 0.10238(9) 0.0269(4) Uani 1 1 d . . . . .
H28A H 0.909804 0.705379 0.076760 0.032 Uiso 1 1 calc R U . . .
C29 C 0.92010(10) 0.60323(16) 0.15722(9) 0.0274(4) Uani 1 1 d . . . . .
H29A H 0.972195 0.604586 0.169107 0.033 Uiso 1 1 calc R U . . .
C30 C 0.88332(9) 0.54024(15) 0.19605(9) 0.0220(4) Uani 1 1 d . . . . .
C31 C 0.68458(9) 0.59702(14) 0.10148(9) 0.0205(4) Uani 1 1 d . . . . .
H31A H 0.667466 0.587488 0.145671 0.025 Uiso 1 1 calc R U . . .
C32 C 0.65681(11) 0.50360(16) 0.05430(10) 0.0287(4) Uani 1 1 d . . . . .
H32A H 0.677201 0.439113 0.077708 0.043 Uiso 1 1 calc R U . . .
H32B H 0.672321 0.510884 0.010193 0.043 Uiso 1 1 calc R U . . .
H32C H 0.603144 0.501014 0.044792 0.043 Uiso 1 1 calc R U . . .
C33 C 0.65039(11) 0.69786(16) 0.06740(10) 0.0319(5) Uani 1 1 d . . . . .
H33A H 0.670023 0.757302 0.097208 0.048 Uiso 1 1 calc R U . . .
H33B H 0.597036 0.694941 0.061489 0.048 Uiso 1 1 calc R U . . .
H33C H 0.662187 0.706041 0.021635 0.048 Uiso 1 1 calc R U . . .
C34 C 0.92801(10) 0.48426(17) 0.25990(10) 0.0324(5) Uani 1 1 d . . . . .
H34A H 0.893321 0.446013 0.282831 0.039 Uiso 1 1 calc R U . . .
C35 C 0.96961(13) 0.5643(2) 0.31184(11) 0.0502(7) Uani 1 1 d . . . . .
H35A H 0.934659 0.612734 0.325073 0.075 Uiso 1 1 calc R U . . .
H35B H 1.003628 0.603154 0.290156 0.075 Uiso 1 1 calc R U . . .
H35C H 0.997226 0.528177 0.353575 0.075 Uiso 1 1 calc R U . . .
C36 C 0.98207(12) 0.4051(2) 0.24185(13) 0.0497(6) Uani 1 1 d . . . . .
H36A H 0.954924 0.350888 0.211423 0.075 Uiso 1 1 calc R U . . .
H36B H 1.010424 0.373151 0.284898 0.075 Uiso 1 1 calc R U . . .
H36C H 1.015451 0.440686 0.217693 0.075 Uiso 1 1 calc R U . . .
C37 C 0.84492(9) 0.44984(14) 0.41450(9) 0.0198(4) Uani 1 1 d . . . . .
H37A H 0.816088 0.393568 0.391647 0.024 Uiso 1 1 calc R U . . .
C38 C 0.91660(9) 0.42910(13) 0.44876(9) 0.0182(4) Uani 1 1 d . . . . .
H38A H 0.935537 0.360296 0.449076 0.022 Uiso 1 1 calc R U . . .
C39 C 0.96086(9) 0.50910(13) 0.48271(8) 0.0168(4) Uani 1 1 d . . . . .
C40 C 0.92832(10) 0.60708(15) 0.48114(10) 0.0294(5) Uani 1 1 d . . . . .
H40A H 0.955479 0.664496 0.504365 0.035 Uiso 1 1 calc R U . . .
C41 C 0.85637(11) 0.61998(16) 0.44559(10) 0.0312(5) Uani 1 1 d . . . . .
H41A H 0.835560 0.687633 0.445233 0.037 Uiso 1 1 calc R U . . .
C42 C 0.63920(10) 0.56586(15) 0.45340(9) 0.0254(4) Uani 1 1 d . . . . .
H42A H 0.688667 0.585974 0.471826 0.030 Uiso 1 1 calc R U . . .
C43 C 0.59618(10) 0.54453(15) 0.50000(9) 0.0251(4) Uani 1 1 d . . . . .
H43A H 0.616054 0.551316 0.548778 0.030 Uiso 1 1 calc R U . . .
C44 C 0.52400(9) 0.51321(13) 0.47578(8) 0.0160(4) Uani 1 1 d . . . . .
C45 C 0.49937(10) 0.50663(15) 0.40384(9) 0.0247(4) Uani 1 1 d . . . . .
H45A H 0.450414 0.485512 0.383971 0.030 Uiso 1 1 calc R U . . .
C46 C 0.54625(10) 0.53090(15) 0.36102(9) 0.0254(4) Uani 1 1 d . . . . .
H46A H 0.527579 0.526449 0.311926 0.030 Uiso 1 1 calc R U . . .
C47 C 0.71712(9) 0.78679(13) 0.35993(9) 0.0189(4) Uani 1 1 d . . . . .
H47A H 0.679732 0.763992 0.381976 0.023 Uiso 1 1 calc R U . . .
C48 C 0.75659(9) 0.87484(13) 0.38604(9) 0.0183(4) Uani 1 1 d . . . . .
H48A H 0.746449 0.910652 0.425075 0.022 Uiso 1 1 calc R U . . .
C49 C 0.81139(9) 0.91046(13) 0.35449(8) 0.0163(4) Uani 1 1 d . . . . .
C50 C 0.82277(9) 0.85461(14) 0.29737(9) 0.0202(4) Uani 1 1 d . . . . .
H50A H 0.859070 0.876500 0.273701 0.024 Uiso 1 1 calc R U . . .
C51 C 0.78088(10) 0.76687(14) 0.27516(9) 0.0217(4) Uani 1 1 d . . . . .
H51A H 0.789848 0.729472 0.236239 0.026 Uiso 1 1 calc R U . . .
C52 C 0.85561(9) 1.00378(13) 0.38098(9) 0.0177(4) Uani 1 1 d . . . . .
C53 C 0.86588(9) 1.08389(13) 0.33645(9) 0.0194(4) Uani 1 1 d . . . . .
H53A H 0.845308 1.079540 0.287655 0.023 Uiso 1 1 calc R U . . .
C54 C 0.90668(9) 1.17010(14) 0.36460(10) 0.0238(4) Uani 1 1 d . . . . .
H54A H 0.911829 1.225404 0.333917 0.029 Uiso 1 1 calc R U . . .
C55 C 0.92932(10) 1.10267(14) 0.47443(10) 0.0254(4) Uani 1 1 d . . . . .
H55A H 0.952084 1.108076 0.522719 0.031 Uiso 1 1 calc R U . . .
C56 C 0.88774(9) 1.01461(14) 0.45189(9) 0.0221(4) Uani 1 1 d . . . . .
H56A H 0.881236 0.962446 0.484264 0.026 Uiso 1 1 calc R U . . .

loop_
_atom_site_aniso_label
_atom_site_aniso_U_11
_atom_site_aniso_U_22
_atom_site_aniso_U_33
_atom_site_aniso_U_23
_atom_site_aniso_U_13
_atom_site_aniso_U_12
Na1 0.0175(3) 0.0145(3) 0.0168(3) -0.0012(3) 0.0049(3) -0.0019(3)
N1 0.0144(7) 0.0151(7) 0.0138(7) 0.0004(5) 0.0042(6) -0.0022(6)
N2 0.0155(7) 0.0154(7) 0.0156(7) 0.0004(6) 0.0056(6) -0.0020(6)
N3 0.0204(8) 0.0238(8) 0.0208(8) -0.0011(6) 0.0007(6) 0.0028(7)
N4 0.0225(8) 0.0176(8) 0.0233(8) -0.0005(6) 0.0088(6) 0.0014(6)
N5 0.0194(8) 0.0156(8) 0.0219(8) 0.0020(6) -0.0008(6) -0.0005(6)
N6 0.0193(8) 0.0181(8) 0.0391(10) -0.0089(7) 0.0085(7) 0.0000(7)
C1 0.0133(8) 0.0158(9) 0.0110(8) 0.0010(6) 0.0005(6) -0.0015(7)
C2 0.0133(8) 0.0167(9) 0.0109(8) 0.0003(6) 0.0003(6) 0.0014(7)
C3 0.0166(8) 0.0186(9) 0.0132(8) 0.0015(7) 0.0010(7) 0.0029(7)
C4 0.0249(9) 0.0200(9) 0.0200(9) 0.0023(7) 0.0089(7) 0.0023(8)
C5 0.0276(10) 0.0289(11) 0.0197(9) -0.0010(8) 0.0113(8) 0.0050(8)
C6 0.0291(10) 0.0235(10) 0.0192(9) -0.0039(7) 0.0058(8) 0.0082(8)
C7 0.0215(9) 0.0188(9) 0.0119(8) -0.0012(7) -0.0017(7) 0.0042(7)
C8 0.0279(10) 0.0154(9) 0.0168(9) -0.0035(7) -0.0017(8) 0.0034(8)
C9 0.0256(10) 0.0140(9) 0.0190(9) 0.0014(7) -0.0022(7) -0.0018(8)
C10 0.0171(9) 0.0178(9) 0.0157(8) 0.0010(7) 0.0004(7) -0.0011(7)
C11 0.0157(8) 0.0157(9) 0.0099(8) 0.0007(6) -0.0018(6) 0.0005(7)
C12 0.0179(8) 0.0159(9) 0.0100(8) 0.0009(6) -0.0008(7) 0.0022(7)
C13 0.0147(8) 0.0111(8) 0.0177(8) 0.0000(6) 0.0055(7) -0.0007(7)
C14 0.0168(8) 0.0123(8) 0.0189(9) 0.0007(7) 0.0060(7) 0.0010(7)
C15 0.0243(10) 0.0226(9) 0.0201(9) 0.0042(7) 0.0096(8) -0.0041(8)
C16 0.0165(9) 0.0368(12) 0.0291(10) 0.0027(9) 0.0060(8) -0.0113(9)
C17 0.0162(9) 0.0341(11) 0.0233(10) 0.0027(8) 0.0001(7) -0.0049(8)
C18 0.0179(9) 0.0191(9) 0.0178(9) 0.0019(7) 0.0035(7) -0.0019(7)
C19 0.0177(9) 0.0165(9) 0.0175(9) 0.0016(7) 0.0042(7) -0.0005(7)
C20 0.0231(9) 0.0287(10) 0.0196(9) 0.0016(8) 0.0033(8) 0.0064(8)
C21 0.0259(10) 0.0253(10) 0.0187(9) 0.0011(7) 0.0047(8) 0.0038(8)
C22 0.0212(9) 0.0272(10) 0.0183(9) 0.0067(8) -0.0011(7) -0.0058(8)
C23 0.0348(11) 0.0371(12) 0.0199(10) 0.0029(8) 0.0073(8) 0.0019(9)
C24 0.0503(13) 0.0323(12) 0.0243(10) 0.0072(9) 0.0022(10) 0.0070(10)
C25 0.0202(9) 0.0145(8) 0.0131(8) -0.0035(6) 0.0080(7) -0.0031(7)
C26 0.0227(9) 0.0145(9) 0.0140(8) -0.0038(7) 0.0069(7) -0.0036(7)
C27 0.0311(10) 0.0229(10) 0.0149(9) 0.0021(7) 0.0068(8) -0.0028(8)
C28 0.0298(10) 0.0317(11) 0.0223(10) 0.0024(8) 0.0120(8) -0.0114(9)
C29 0.0197(9) 0.0396(12) 0.0243(10) 0.0031(8) 0.0078(8) -0.0091(9)
C30 0.0208(9) 0.0279(10) 0.0192(9) 0.0019(7) 0.0082(7) -0.0025(8)
C31 0.0224(9) 0.0250(10) 0.0146(8) 0.0031(7) 0.0053(7) 0.0004(8)
C32 0.0277(10) 0.0341(11) 0.0220(10) 0.0005(8) 0.0011(8) -0.0078(9)
C33 0.0319(11) 0.0354(12) 0.0290(11) 0.0095(9) 0.0086(9) 0.0073(9)
C34 0.0181(9) 0.0512(14) 0.0284(10) 0.0161(9) 0.0064(8) -0.0033(9)
C35 0.0404(13) 0.084(2) 0.0239(11) 0.0102(12) 0.0024(10) -0.0123(13)
C36 0.0292(12) 0.0638(17) 0.0535(15) 0.0195(13) 0.0041(11) 0.0114(12)
C37 0.0203(9) 0.0171(9) 0.0221(9) 0.0002(7) 0.0052(7) -0.0036(8)
C38 0.0203(9) 0.0142(9) 0.0209(9) 0.0026(7) 0.0063(7) 0.0005(7)
C39 0.0198(9) 0.0183(9) 0.0118(8) -0.0009(7) 0.0025(7) 0.0027(7)
C40 0.0273(10) 0.0219(10) 0.0320(11) -0.0128(8) -0.0073(8) 0.0073(9)
C41 0.0289(11) 0.0238(10) 0.0348(11) -0.0097(9) -0.0053(9) 0.0120(9)
C42 0.0210(9) 0.0302(11) 0.0247(10) -0.0004(8) 0.0048(8) -0.0063(8)
C43 0.0259(10) 0.0328(11) 0.0156(9) -0.0001(8) 0.0028(8) -0.0089(9)
C44 0.0188(9) 0.0102(8) 0.0193(9) -0.0002(7) 0.0050(7) 0.0021(7)
C45 0.0164(9) 0.0354(11) 0.0217(9) -0.0006(8) 0.0035(7) -0.0014(8)
C46 0.0251(10) 0.0354(11) 0.0162(9) -0.0006(8) 0.0055(8) 0.0021(9)
C47 0.0173(9) 0.0173(9) 0.0209(9) 0.0036(7) 0.0020(7) 0.0007(7)
C48 0.0185(9) 0.0157(9) 0.0199(9) -0.0004(7) 0.0026(7) 0.0016(7)
C49 0.0160(8) 0.0126(8) 0.0184(9) 0.0023(7) -0.0002(7) 0.0021(7)
C50 0.0206(9) 0.0184(9) 0.0219(9) -0.0003(7) 0.0055(7) -0.0007(8)
C51 0.0255(10) 0.0176(9) 0.0216(9) -0.0028(7) 0.0047(8) 0.0004(8)
C52 0.0154(8) 0.0142(9) 0.0240(9) -0.0028(7) 0.0053(7) 0.0018(7)
C53 0.0169(9) 0.0176(9) 0.0244(9) -0.0014(7) 0.0065(7) 0.0016(7)
C54 0.0196(9) 0.0165(9) 0.0383(11) -0.0004(8) 0.0128(8) 0.0015(8)
C55 0.0222(10) 0.0246(10) 0.0277(10) -0.0096(8) 0.0020(8) 0.0017(8)
C56 0.0226(9) 0.0183(9) 0.0246(10) -0.0006(7) 0.0039(8) 0.0014(8)

loop_
_atom_type_symbol
_atom_type_description
_atom_type_scat_dispersion_real
_atom_type_scat_dispersion_imag
_atom_type_scat_source
C C 0.0033 0.0016 'International Tables Vol C Tables 4.2.6.8 and 6.1.1.4'
H H 0.0000 0.0000 'International Tables Vol C Tables 4.2.6.8 and 6.1.1.4'
N N 0.0061 0.0033 'International Tables Vol C Tables 4.2.6.8 and 6.1.1.4'
Na Na 0.0362 0.0249 'International Tables Vol C Tables 4.2.6.8 and 6.1.1.4'

loop_
_geom_angle_atom_site_label_1
_geom_angle_atom_site_label_2
_geom_angle_atom_site_label_3
_geom_angle
_geom_angle_site_symmetry_1
_geom_angle_site_symmetry_3
_geom_angle_publ_flag
N1 Na1 N5 165.23(5) . . ?
N1 Na1 N2 71.44(5) . . ?
N5 Na1 N2 101.32(5) . . ?
N1 Na1 N4 91.23(5) . . ?
N5 Na1 N4 93.86(5) . . ?
N2 Na1 N4 161.26(5) . . ?
N1 Na1 N3 109.83(5) . . ?
N5 Na1 N3 83.83(5) . . ?
N2 Na1 N3 100.15(5) . . ?
N4 Na1 N3 92.29(5) . . ?
C1 N1 C13 118.41(13) . . ?
C1 N1 Na1 112.86(10) . . ?
C13 N1 Na1 127.63(10) . . ?
C2 N2 C25 120.59(13) . . ?
C2 N2 Na1 110.61(10) . . ?
C25 N2 Na1 128.73(10) . . ?
C37 N3 C41 115.46(15) . . ?
C37 N3 Na1 107.10(11) . . ?
C41 N3 Na1 133.30(12) . . ?
C46 N4 C42 115.49(15) . . ?
C46 N4 Na1 120.30(11) . . ?
C42 N4 Na1 120.80(12) . . ?
C47 N5 C51 116.35(15) . . ?
C47 N5 Na1 116.34(11) . . ?
C51 N5 Na1 119.40(12) . . ?
C55 N6 C54 116.46(16) . . ?
N1 C1 C2 121.83(15) . . ?
N1 C1 C11 130.17(14) . . ?
C2 C1 C11 107.99(13) . . ?
N2 C2 C1 121.33(14) . . ?
N2 C2 C3 131.45(15) . . ?
C1 C2 C3 107.08(14) . . ?
C4 C3 C12 117.57(15) . . ?
C4 C3 C2 135.71(16) . . ?
C12 C3 C2 106.70(14) . . ?
C3 C4 C5 119.05(17) . . ?
C3 C4 H4A 120.5 . . ?
C5 C4 H4A 120.5 . . ?
C6 C5 C4 122.71(16) . . ?
C6 C5 H5A 118.6 . . ?
C4 C5 H5A 118.6 . . ?
C5 C6 C7 119.91(16) . . ?
C5 C6 H6B 120.0 . . ?
C7 C6 H6B 120.0 . . ?
C12 C7 C8 116.37(15) . . ?
C12 C7 C6 116.34(16) . . ?
C8 C7 C6 127.29(16) . . ?
C9 C8 C7 120.07(16) . . ?
C9 C8 H8A 120.0 . . ?
C7 C8 H8A 120.0 . . ?
C8 C9 C10 122.63(16) . . ?
C8 C9 H9A 118.7 . . ?
C10 C9 H9A 118.7 . . ?
C11 C10 C9 118.89(16) . . ?
C11 C10 H10A 120.6 . . ?
C9 C10 H10A 120.6 . . ?
C10 C11 C12 117.86(15) . . ?
C10 C11 C1 135.52(15) . . ?
C12 C11 C1 106.59(14) . . ?
C7 C12 C3 124.31(15) . . ?
C7 C12 C11 124.14(16) . . ?
C3 C12 C11 111.55(14) . . ?
C18 C13 C14 120.18(15) . . ?
C18 C13 N1 119.34(14) . . ?
C14 C13 N1 120.19(14) . . ?
C15 C14 C13 118.78(15) . . ?
C15 C14 C19 121.04(15) . . ?
C13 C14 C19 120.18(14) . . ?
C16 C15 C14 121.19(16) . . ?
C16 C15 H15A 119.4 . . ?
C14 C15 H15A 119.4 . . ?
C17 C16 C15 119.55(16) . . ?
C17 C16 H16A 120.2 . . ?
C15 C16 H16A 120.2 . . ?
C16 C17 C18 121.73(16) . . ?
C16 C17 H17A 119.1 . . ?
C18 C17 H17A 119.1 . . ?
C17 C18 C13 118.49(15) . . ?
C17 C18 C22 119.25(15) . . ?
C13 C18 C22 122.21(15) . . ?
C14 C19 C21 113.22(14) . . ?
C14 C19 C20 111.58(14) . . ?
C21 C19 C20 109.53(14) . . ?
C14 C19 H19A 107.4 . . ?
C21 C19 H19A 107.4 . . ?
C20 C19 H19A 107.4 . . ?
C19 C20 H20A 109.5 . . ?
C19 C20 H20B 109.5 . . ?
H20A C20 H20B 109.5 . . ?
C19 C20 H20C 109.5 . . ?
H20A C20 H20C 109.5 . . ?
H20B C20 H20C 109.5 . . ?
C19 C21 H21A 109.5 . . ?
C19 C21 H21B 109.5 . . ?
H21A C21 H21B 109.5 . . ?
C19 C21 H21C 109.5 . . ?
H21A C21 H21C 109.5 . . ?
H21B C21 H21C 109.5 . . ?
C18 C22 C23 111.94(15) . . ?
C18 C22 C24 111.27(15) . . ?
C23 C22 C24 109.52(15) . . ?
C18 C22 H22A 108.0 . . ?
C23 C22 H22A 108.0 . . ?
C24 C22 H22A 108.0 . . ?
C22 C23 H23A 109.5 . . ?
C22 C23 H23B 109.5 . . ?
H23A C23 H23B 109.5 . . ?
C22 C23 H23C 109.5 . . ?
H23A C23 H23C 109.5 . . ?
H23B C23 H23C 109.5 . . ?
C22 C24 H24A 109.5 . . ?
C22 C24 H24B 109.5 . . ?
H24A C24 H24B 109.5 . . ?
C22 C24 H24C 109.5 . . ?
H24A C24 H24C 109.5 . . ?
H24B C24 H24C 109.5 . . ?
C30 C25 C26 120.02(15) . . ?
C30 C25 N2 122.19(15) . . ?
C26 C25 N2 117.43(14) . . ?
C27 C26 C25 118.84(15) . . ?
C27 C26 C31 121.28(15) . . ?
C25 C26 C31 119.88(14) . . ?
C28 C27 C26 121.35(17) . . ?
C28 C27 H27A 119.3 . . ?
C26 C27 H27A 119.3 . . ?
C29 C28 C27 119.12(16) . . ?
C29 C28 H28A 120.4 . . ?
C27 C28 H28A 120.4 . . ?
C28 C29 C30 122.17(17) . . ?
C28 C29 H29A 118.9 . . ?
C30 C29 H29A 118.9 . . ?
C29 C30 C25 118.42(16) . . ?
C29 C30 C34 118.50(16) . . ?
C25 C30 C34 122.98(15) . . ?
C26 C31 C33 113.53(15) . . ?
C26 C31 C32 110.62(15) . . ?
C33 C31 C32 110.23(15) . . ?
C26 C31 H31A 107.4 . . ?
C33 C31 H31A 107.4 . . ?
C32 C31 H31A 107.4 . . ?
C31 C32 H32A 109.5 . . ?
C31 C32 H32B 109.5 . . ?
H32A C32 H32B 109.5 . . ?
C31 C32 H32C 109.5 . . ?
H32A C32 H32C 109.5 . . ?
H32B C32 H32C 109.5 . . ?
C31 C33 H33A 109.5 . . ?
C31 C33 H33B 109.5 . . ?
H33A C33 H33B 109.5 . . ?
C31 C33 H33C 109.5 . . ?
H33A C33 H33C 109.5 . . ?
H33B C33 H33C 109.5 . . ?
C30 C34 C35 109.58(18) . . ?
C30 C34 C36 112.94(17) . . ?
C35 C34 C36 109.65(18) . . ?
C30 C34 H34A 108.2 . . ?
C35 C34 H34A 108.2 . . ?
C36 C34 H34A 108.2 . . ?
C34 C35 H35A 109.5 . . ?
C34 C35 H35B 109.5 . . ?
H35A C35 H35B 109.5 . . ?
C34 C35 H35C 109.5 . . ?
H35A C35 H35C 109.5 . . ?
H35B C35 H35C 109.5 . . ?
C34 C36 H36A 109.5 . . ?
C34 C36 H36B 109.5 . . ?
H36A C36 H36B 109.5 . . ?
C34 C36 H36C 109.5 . . ?
H36A C36 H36C 109.5 . . ?
H36B C36 H36C 109.5 . . ?
N3 C37 C38 124.23(16) . . ?
N3 C37 H37A 117.9 . . ?
C38 C37 H37A 117.9 . . ?
C37 C38 C39 119.86(16) . . ?
C37 C38 H38A 120.1 . . ?
C39 C38 H38A 120.1 . . ?
C38 C39 C40 116.41(15) . . ?
C38 C39 C39 121.43(19) . 3_766 ?
C40 C39 C39 122.15(19) . 3_766 ?
C41 C40 C39 119.42(17) . . ?
C41 C40 H40A 120.3 . . ?
C39 C40 H40A 120.3 . . ?
N3 C41 C40 124.58(17) . . ?
N3 C41 H41A 117.7 . . ?
C40 C41 H41A 117.7 . . ?
N4 C42 C43 124.24(17) . . ?
N4 C42 H42A 117.9 . . ?
C43 C42 H42A 117.9 . . ?
C42 C43 C44 120.11(16) . . ?
C42 C43 H43A 119.9 . . ?
C44 C43 H43A 119.9 . . ?
C43 C44 C45 116.01(15) . . ?
C43 C44 C44 122.00(19) . 3_666 ?
C45 C44 C44 121.98(19) . 3_666 ?
C46 C45 C44 119.86(17) . . ?
C46 C45 H45A 120.1 . . ?
C44 C45 H45A 120.1 . . ?
N4 C46 C45 124.29(16) . . ?
N4 C46 H46A 117.9 . . ?
C45 C46 H46A 117.9 . . ?
N5 C47 C48 124.04(16) . . ?
N5 C47 H47A 118.0 . . ?
C48 C47 H47A 118.0 . . ?
C47 C48 C49 119.24(16) . . ?
C47 C48 H48A 120.4 . . ?
C49 C48 H48A 120.4 . . ?
C50 C49 C48 117.17(16) . . ?
C50 C49 C52 121.61(15) . . ?
C48 C49 C52 121.23(15) . . ?
C51 C50 C49 119.56(16) . . ?
C51 C50 H50A 120.2 . . ?
C49 C50 H50A 120.2 . . ?
N5 C51 C50 123.64(16) . . ?
N5 C51 H51A 118.2 . . ?
C50 C51 H51A 118.2 . . ?
C53 C52 C56 117.78(16) . . ?
C53 C52 C49 121.46(15) . . ?
C56 C52 C49 120.75(16) . . ?
C54 C53 C52 118.72(16) . . ?
C54 C53 H53A 120.6 . . ?
C52 C53 H53A 120.6 . . ?
N6 C54 C53 124.13(17) . . ?
N6 C54 H54A 117.9 . . ?
C53 C54 H54A 117.9 . . ?
N6 C55 C56 123.93(17) . . ?
N6 C55 H55A 118.0 . . ?
C56 C55 H55A 118.0 . . ?
C55 C56 C52 118.93(17) . . ?
C55 C56 H56A 120.5 . . ?
C52 C56 H56A 120.5 . . ?

loop_
_geom_bond_atom_site_label_1
_geom_bond_atom_site_label_2
_geom_bond_distance
_geom_bond_site_symmetry_2
_geom_bond_publ_flag
Na1 N1 2.3974(15) . ?
Na1 N5 2.4697(16) . ?
Na1 N2 2.4775(14) . ?
Na1 N4 2.4946(15) . ?
Na1 N3 2.5338(15) . ?
N1 C1 1.330(2) . ?
N1 C13 1.417(2) . ?
N2 C2 1.325(2) . ?
N2 C25 1.419(2) . ?
N3 C37 1.333(2) . ?
N3 C41 1.342(2) . ?
N4 C46 1.332(2) . ?
N4 C42 1.334(2) . ?
N5 C47 1.338(2) . ?
N5 C51 1.341(2) . ?
N6 C55 1.335(2) . ?
N6 C54 1.339(2) . ?
C1 C2 1.456(2) . ?
C1 C11 1.476(2) . ?
C2 C3 1.485(2) . ?
C3 C4 1.379(2) . ?
C3 C12 1.420(2) . ?
C4 C5 1.422(2) . ?
C4 H4A 0.9500 . ?
C5 C6 1.369(3) . ?
C5 H5A 0.9500 . ?
C6 C7 1.423(2) . ?
C6 H6B 0.9500 . ?
C7 C12 1.399(2) . ?
C7 C8 1.422(2) . ?
C8 C9 1.371(2) . ?
C8 H8A 0.9500 . ?
C9 C10 1.423(2) . ?
C9 H9A 0.9500 . ?
C10 C11 1.380(2) . ?
C10 H10A 0.9500 . ?
C11 C12 1.421(2) . ?
C13 C18 1.411(2) . ?
C13 C14 1.411(2) . ?
C14 C15 1.392(2) . ?
C14 C19 1.523(2) . ?
C15 C16 1.383(3) . ?
C15 H15A 0.9500 . ?
C16 C17 1.378(3) . ?
C16 H16A 0.9500 . ?
C17 C18 1.390(2) . ?
C17 H17A 0.9500 . ?
C18 C22 1.524(2) . ?
C19 C21 1.527(2) . ?
C19 C20 1.530(2) . ?
C19 H19A 1.0000 . ?
C20 H20A 0.9800 . ?
C20 H20B 0.9800 . ?
C20 H20C 0.9800 . ?
C21 H21A 0.9800 . ?
C21 H21B 0.9800 . ?
C21 H21C 0.9800 . ?
C22 C23 1.524(3) . ?
C22 C24 1.536(3) . ?
C22 H22A 1.0000 . ?
C23 H23A 0.9800 . ?
C23 H23B 0.9800 . ?
C23 H23C 0.9800 . ?
C24 H24A 0.9800 . ?
C24 H24B 0.9800 . ?
C24 H24C 0.9800 . ?
C25 C30 1.403(2) . ?
C25 C26 1.418(2) . ?
C26 C27 1.392(2) . ?
C26 C31 1.518(2) . ?
C27 C28 1.384(3) . ?
C27 H27A 0.9500 . ?
C28 C29 1.374(3) . ?
C28 H28A 0.9500 . ?
C29 C30 1.396(2) . ?
C29 H29A 0.9500 . ?
C30 C34 1.520(3) . ?
C31 C33 1.527(3) . ?
C31 C32 1.531(3) . ?
C31 H31A 1.0000 . ?
C32 H32A 0.9800 . ?
C32 H32B 0.9800 . ?
C32 H32C 0.9800 . ?
C33 H33A 0.9800 . ?
C33 H33B 0.9800 . ?
C33 H33C 0.9800 . ?
C34 C35 1.529(3) . ?
C34 C36 1.531(3) . ?
C34 H34A 1.0000 . ?
C35 H35A 0.9800 . ?
C35 H35B 0.9800 . ?
C35 H35C 0.9800 . ?
C36 H36A 0.9800 . ?
C36 H36B 0.9800 . ?
C36 H36C 0.9800 . ?
C37 C38 1.383(2) . ?
C37 H37A 0.9500 . ?
C38 C39 1.390(2) . ?
C38 H38A 0.9500 . ?
C39 C40 1.393(2) . ?
C39 C39 1.487(3) 3_766 ?
C40 C41 1.379(3) . ?
C40 H40A 0.9500 . ?
C41 H41A 0.9500 . ?
C42 C43 1.379(3) . ?
C42 H42A 0.9500 . ?
C43 C44 1.386(2) . ?
C43 H43A 0.9500 . ?
C44 C45 1.386(2) . ?
C44 C44 1.490(3) 3_666 ?
C45 C46 1.384(2) . ?
C45 H45A 0.9500 . ?
C46 H46A 0.9500 . ?
C47 C48 1.382(2) . ?
C47 H47A 0.9500 . ?
C48 C49 1.392(2) . ?
C48 H48A 0.9500 . ?
C49 C50 1.389(2) . ?
C49 C52 1.480(2) . ?
C50 C51 1.383(2) . ?
C50 H50A 0.9500 . ?
C51 H51A 0.9500 . ?
C52 C53 1.391(2) . ?
C52 C56 1.393(2) . ?
C53 C54 1.385(2) . ?
C53 H53A 0.9500 . ?
C54 H54A 0.9500 . ?
C55 C56 1.385(2) . ?
C55 H55A 0.9500 . ?
C56 H56A 0.9500 . ?
